data_2312403
loop_
_publ_author_name
'Anzaldo, Bertin'
'Moreno Morales, Gloria E.'
'Villamizar C, Claudia P'
'Mendoza, &#xc1;ngel'
'Hern&#xe1;ndez T&#xe9;llez, Guadalupe'

_publ_section_title
;
 (<i>S</i>)-(+)-1-(4-Bromo-phen-yl)-<i>N</i>-[(4-methoxyphen-yl)methyl-idene]ethyl-amine
 and
 bis-{(<i>S</i>)-(+)-1-(4-bromo-phen-yl)-<i>N</i>-[(4-methoxyphen-yl)methyl-idene]ethyl-amine-&#x3ba;<i>N</i>}di-chlorido-palladium(II).
;
_journal_coeditor_code EE2003
_journal_issue 'Pt 2'
_journal_name_full 'Acta crystallographica. Section E, Crystallographic communications'
_journal_page_first 213
_journal_page_last 217
_journal_paper_doi 10.1107/S2056989024000690
_journal_volume 80
_journal_year 2024
_chemical_absolute_configuration rmad
_chemical_formula_iupac '[Pd Cl2 (C16 H16 Br1 N1 O1)2]'
_chemical_formula_moiety 'C32 H32 Br2 Cl2 N2 O2 Pd'
_chemical_formula_sum 'C32 H32 Br2 Cl2 N2 O2 Pd'
_chemical_formula_weight 813.71
_chemical_name_systematic
Dichloridobis{(<i>S</i>)-(+)-1-(4-bromophenyl)-<i>N</i>-[(4-methoxyphenyl)methylidene]ethylamine-\k<i>N</i>}palladium(II)
_space_group_crystal_system monoclinic
_space_group_IT_number 4
_space_group_name_Hall 'P 2yb'
_space_group_name_H-M_alt 'P 1 21 1'
_atom_sites_solution_hydrogens geom
_audit_creation_method
;
Olex2 1.5
(compiled 2023.08.24 svn.re1ec1418 for OlexSys, GUI svn.r6817)
;
_cell_angle_alpha 90
_cell_angle_beta 90.185(4)
_cell_angle_gamma 90
_cell_formula_units_Z 4
_cell_length_a 9.0493(4)
_cell_length_b 25.1365(8)
_cell_length_c 14.1725(7)
_cell_measurement_reflns_used 5092
_cell_measurement_temperature 293(2)
_cell_measurement_theta_max 25.8760
_cell_measurement_theta_min 1.6380
_cell_volume 3223.8(2)
_computing_cell_refinement
;
CrysAlis PRO (Rigaku OD, 2015)
;
_computing_data_collection
;
CrysAlis PRO (Rigaku OD, 2015)
;
_computing_data_reduction
;
CrysAlis PRO (Rigaku OD, 2015)
;
_computing_molecular_graphics
;
OLEX2 (Dolomanov <i>et al.</i>, 2009)
;
_computing_publication_material
;
OLEX2 (Dolomanov <i>et al.</i>, 2009)
;
_computing_structure_refinement
;
SHELXL2019 (Sheldrick, 2015<i>b</i>)
;
_computing_structure_solution
;
SHELXT (Sheldrick, 2015<i>a</i>)
;
_diffrn_ambient_temperature 293(2)
_diffrn_detector_area_resol_mean 10.5564
_diffrn_measured_fraction_theta_full 0.991
_diffrn_measured_fraction_theta_max 0.988
_diffrn_measurement_device 'four-circle diffractometer'
_diffrn_measurement_device_type 'Rigaku Xcalibur Atlas Gemini'
_diffrn_measurement_method '\w scans'
_diffrn_radiation_type MoK\a
_diffrn_radiation_wavelength 0.71073
_diffrn_reflns_av_R_equivalents 0.0467
_diffrn_reflns_av_unetI/netI 0.0764
_diffrn_reflns_limit_h_max 11
_diffrn_reflns_limit_h_min -11
_diffrn_reflns_limit_k_max 31
_diffrn_reflns_limit_k_min -31
_diffrn_reflns_limit_l_max 17
_diffrn_reflns_limit_l_min -17
_diffrn_reflns_number 21980
_diffrn_reflns_theta_full 25.242
_diffrn_reflns_theta_max 26.367
_diffrn_reflns_theta_min 1.620
_exptl_absorpt_coefficient_mu 3.252
_exptl_absorpt_correction_T_max 0.755
_exptl_absorpt_correction_T_min 0.406
_exptl_absorpt_correction_type analytical
_exptl_absorpt_process_details
;
(CrysAlis PRO; Rigaku OD, 2015)
;
_exptl_crystal_colour 'clear orange'
_exptl_crystal_density_diffrn 1.677
_exptl_crystal_description prism
_exptl_crystal_F_000 1616
_exptl_crystal_size_max 0.584
_exptl_crystal_size_mid 0.139
_exptl_crystal_size_min 0.109
_refine_diff_density_max 0.778
_refine_diff_density_min -0.641
_refine_ls_abs_structure_details
;
Flack <i>x</i> determined using 2945 quotients [(I+)-(I-)]/[(I+)+(I-)]
(Parsons <i>et al.</i>,  2013)
;
_refine_ls_abs_structure_Flack 0.005(7)
_refine_ls_extinction_method none
_refine_ls_goodness_of_fit_ref 1.019
_refine_ls_hydrogen_treatment constr
_refine_ls_matrix_type full
_refine_ls_number_parameters 767
_refine_ls_number_reflns 12072
_refine_ls_number_restraints 41
_refine_ls_restrained_S_all 1.020
_refine_ls_R_factor_all 0.0753
_refine_ls_R_factor_gt 0.0466
_refine_ls_shift/su_max 0.000
_refine_ls_shift/su_mean 0.000
_refine_ls_structure_factor_coef Fsqd
_refine_ls_weighting_details 'w=1/[\s^2^(Fo^2^)+(0.0407P)^2^] where P=(Fo^2^+2Fc^2^)/3'
_refine_ls_weighting_scheme calc
_refine_ls_wR_factor_gt 0.0937
_refine_ls_wR_factor_ref 0.1074
_reflns_number_gt 8864
_reflns_number_total 12072
_reflns_threshold_expression 'I > 2\s(I)'
_cod_data_source_file ee2003.cif
_cod_data_source_block II
_cod_database_code 2312403
_shelx_space_group_comment
;
The symmetry employed for this shelxl refinement is uniquely defined
by the following loop, which should always be used as a source of
symmetry information in preference to the above space-group names.
They are only intended as comments.
;

loop_
_space_group_symop_operation_xyz
'x, y, z'
'-x, y+1/2, -z'

loop_
_atom_site_type_symbol
_atom_site_label
_atom_site_fract_x
_atom_site_fract_y
_atom_site_fract_z
_atom_site_U_iso_or_equiv
_atom_site_adp_type
_atom_site_calc_flag
_atom_site_occupancy
_atom_site_disorder_assembly
_atom_site_disorder_group
Pd Pd1 0.21529(6) 0.74835(4) 0.54298(4) 0.04229(16) Uani d 1 . .
Br Br1 0.09895(17) 0.47281(6) 0.41034(13) 0.1115(5) Uani d 1 . .
Br Br2 0.19435(18) 0.97812(7) 0.95910(13) 0.1193(6) Uani d 1 . .
Cl Cl1 0.4129(2) 0.79352(12) 0.60901(19) 0.0622(7) Uani d 1 . .
Cl Cl2 0.0102(3) 0.70667(11) 0.48069(19) 0.0629(7) Uani d 1 . .
O O1 -0.0318(10) 0.9452(3) 0.2847(6) 0.093(3) Uani d 1 . .
O O2 0.4183(10) 0.5627(3) 0.8521(6) 0.094(3) Uani d 1 . .
N N1 0.3261(7) 0.7338(3) 0.4206(5) 0.0471(19) Uani d 1 . .
N N2 0.0996(7) 0.7663(3) 0.6598(5) 0.0427(17) Uani d 1 . .
C C1 0.4276(9) 0.6881(4) 0.4111(6) 0.050(2) Uani d 1 . .
H H1 0.470334 0.690204 0.347706 0.060 Uiso calc 1 . .
C C2 0.5557(10) 0.6938(5) 0.4812(8) 0.068(3) Uani d 1 . .
H H2A 0.606080 0.726801 0.470159 0.103 Uiso calc 1 . .
H H2B 0.623367 0.664767 0.473054 0.103 Uiso calc 1 . .
H H2C 0.517813 0.693354 0.544407 0.103 Uiso calc 1 . .
C C3 0.3457(11) 0.6355(4) 0.4169(7) 0.054(2) Uani d 1 . .
C C4 0.3561(12) 0.6007(4) 0.4896(8) 0.063(3) Uani d 1 . .
H H4 0.415864 0.609578 0.540705 0.075 Uiso calc 1 . .
C C5 0.2824(13) 0.5528(5) 0.4914(9) 0.073(3) Uani d 1 . .
H H5 0.289488 0.530240 0.543269 0.088 Uiso calc 1 . .
C C6 0.1984(12) 0.5394(5) 0.4147(9) 0.072(3) Uani d 1 . .
C C7 0.1832(14) 0.5725(5) 0.3393(9) 0.081(4) Uani d 1 . .
H H7 0.124321 0.563028 0.288140 0.098 Uiso calc 1 . .
C C8 0.2588(13) 0.6214(5) 0.3407(8) 0.072(3) Uani d 1 . .
H H8 0.250107 0.644461 0.289687 0.087 Uiso calc 1 . .
C C9 0.2962(10) 0.7597(4) 0.3434(7) 0.059(3) Uani d 1 . .
H H9 0.335659 0.745504 0.288318 0.070 Uiso calc 1 . .
C C10 0.2097(11) 0.8076(4) 0.3320(7) 0.051(2) Uani d 1 . .
C C11 0.1418(11) 0.8157(4) 0.2428(7) 0.059(3) Uani d 1 . .
H H11 0.152394 0.790139 0.195824 0.071 Uiso calc 1 . .
C C12 0.0614(12) 0.8605(5) 0.2249(8) 0.071(3) Uani d 1 . .
H H12 0.016891 0.865327 0.166251 0.085 Uiso calc 1 . .
C C13 0.0465(12) 0.8986(5) 0.2946(9) 0.069(3) Uani d 1 . .
C C14 0.1144(13) 0.8916(5) 0.3833(8) 0.071(3) Uani d 1 . .
H H14 0.104445 0.917200 0.430218 0.086 Uiso calc 1 . .
C C15 0.1945(11) 0.8469(4) 0.3988(7) 0.054(2) Uani d 1 . .
H H15 0.241141 0.842639 0.456846 0.065 Uiso calc 1 . .
C C16 -0.1024(16) 0.9544(6) 0.1980(11) 0.110(5) Uani d 1 . .
H H16A -0.030042 0.955783 0.148680 0.165 Uiso calc 1 . .
H H16B -0.154563 0.987657 0.200558 0.165 Uiso calc 1 . .
H H16C -0.171069 0.926165 0.185370 0.165 Uiso calc 1 . .
C C17 0.0079(10) 0.8169(4) 0.6530(7) 0.058(3) Uani d 1 . .
H H17 0.034250 0.833641 0.592965 0.070 Uiso calc 1 . .
C C18 -0.1537(10) 0.8028(5) 0.6457(8) 0.074(3) Uani d 1 . .
H H18A -0.169043 0.779769 0.592623 0.110 Uiso calc 1 . .
H H18B -0.210696 0.834724 0.637570 0.110 Uiso calc 1 . .
H H18C -0.184220 0.785068 0.702379 0.110 Uiso calc 1 . .
C C19 0.0469(10) 0.8564(4) 0.7287(7) 0.049(2) Uani d 1 . .
C C20 0.1672(12) 0.8902(4) 0.7152(9) 0.069(3) Uani d 1 . .
H H20 0.220125 0.887756 0.659225 0.083 Uiso calc 1 . .
C C21 0.2101(12) 0.9268(5) 0.7808(11) 0.081(4) Uani d 1 . .
H H21 0.288662 0.949786 0.769438 0.097 Uiso calc 1 . .
C C22 0.1322(12) 0.9286(4) 0.8657(10) 0.070(3) Uani d 1 . .
C C23 0.0178(12) 0.8958(4) 0.8815(8) 0.063(3) Uani d 1 . .
H H23 -0.032726 0.897471 0.938525 0.076 Uiso calc 1 . .
C C24 -0.0250(10) 0.8598(4) 0.8136(7) 0.053(2) Uani d 1 . .
H H24 -0.104233 0.837216 0.825549 0.064 Uiso calc 1 . .
C C25 0.1001(9) 0.7427(4) 0.7395(7) 0.053(2) Uani d 1 . .
H H25 0.044226 0.758511 0.786852 0.064 Uiso calc 1 . .
C C26 0.1787(10) 0.6935(4) 0.7656(7) 0.049(2) Uani d 1 . .
C C27 0.2082(14) 0.6864(4) 0.8601(7) 0.070(3) Uani d 1 . .
H H27 0.174250 0.711656 0.902884 0.084 Uiso calc 1 . .
C C28 0.2851(15) 0.6439(4) 0.8932(8) 0.080(4) Uani d 1 . .
H H28 0.304717 0.640378 0.957325 0.096 Uiso calc 1 . .
C C29 0.3335(14) 0.6059(4) 0.8303(9) 0.071(3) Uani d 1 . .
C C30 0.2992(12) 0.6120(4) 0.7360(8) 0.067(3) Uani d 1 . .
H H30 0.328008 0.585832 0.693520 0.081 Uiso calc 1 . .
C C31 0.2246(12) 0.6551(4) 0.7034(7) 0.063(3) Uani d 1 . .
H H31 0.204690 0.658603 0.639247 0.075 Uiso calc 1 . .
C C32 0.5031(17) 0.5654(6) 0.9352(11) 0.119(6) Uani d 1 . .
H H32A 0.572788 0.594058 0.930347 0.178 Uiso calc 1 . .
H H32B 0.555243 0.532487 0.943898 0.178 Uiso calc 1 . .
H H32C 0.439284 0.571471 0.988073 0.178 Uiso calc 1 . .
Pd Pd2 0.36904(7) 0.24913(4) 0.94152(4) 0.04789(17) Uani d 1 . .
C C38 0.3235(14) 0.0471(4) 0.6439(9) 0.070(3) Uani d 1 . .
Br Br3 0.364(2) -0.0085(7) 0.5546(13) 0.094(3) Uani d 0.65(7) A 1
Br Br3A 0.399(4) -0.0128(10) 0.581(3) 0.091(5) Uani d 0.35(7) A 2
C C54 0.3172(16) 0.4618(6) 1.0946(14) 0.099(4) Uani d 1 . .
Br Br4 0.2073(11) 0.5275(4) 1.0914(13) 0.134(2) Uani d 0.69(5) B 1
Br Br4A 0.203(2) 0.5183(11) 1.130(3) 0.132(6) Uani d 0.31(5) B 2
Cl Cl3 0.1586(3) 0.29551(13) 0.9790(2) 0.0800(9) Uani d 1 . .
Cl Cl4 0.5751(3) 0.20070(11) 0.89587(18) 0.0588(6) Uani d 1 . .
O O3 0.4512(10) 0.4464(3) 0.6263(7) 0.093(3) Uani d 1 . .
O O4 0.0781(9) 0.0768(4) 1.2618(6) 0.086(2) Uani d 1 . .
N N3 0.2690(8) 0.2233(3) 0.8213(5) 0.0495(19) Uani d 1 . .
N N4 0.4625(8) 0.2695(3) 1.0676(6) 0.058(2) Uani d 1 . .
C C33 0.1983(11) 0.1700(4) 0.8354(7) 0.054(2) Uani d 1 . .
H H33 0.234599 0.157492 0.896734 0.065 Uiso calc 1 . .
C C34 0.0316(13) 0.1763(5) 0.8474(9) 0.090(4) Uani d 1 . .
H H34A 0.012194 0.202178 0.895683 0.134 Uiso calc 1 . .
H H34B -0.010751 0.142790 0.865200 0.134 Uiso calc 1 . .
H H34C -0.011382 0.187987 0.788979 0.134 Uiso calc 1 . .
C C35 0.2435(12) 0.1276(4) 0.7657(8) 0.057(3) Uani d 1 . .
C C36 0.3656(14) 0.0969(5) 0.7829(9) 0.077(4) Uani d 1 . .
H H36 0.423600 0.103915 0.835754 0.093 Uiso calc 1 . .
C C37 0.4041(13) 0.0560(5) 0.7240(11) 0.083(4) Uani d 1 . .
H H37 0.484591 0.034502 0.738515 0.100 Uiso calc 1 . .
C C39 0.2048(14) 0.0783(5) 0.6222(8) 0.072(3) Uani d 1 . .
H H39 0.150985 0.072329 0.567200 0.086 Uiso calc 1 . .
C C40 0.1650(12) 0.1194(4) 0.6836(7) 0.059(3) Uani d 1 . .
H H40 0.085305 0.141248 0.668938 0.071 Uiso calc 1 . .
C C41 0.2517(9) 0.2467(5) 0.7425(6) 0.050(2) Uani d 1 . .
H H41 0.196859 0.228664 0.696975 0.060 Uiso calc 1 . .
C C42 0.3082(10) 0.2979(4) 0.7165(7) 0.051(2) Uani d 1 . .
C C43 0.2573(14) 0.3213(5) 0.6329(8) 0.075(3) Uani d 1 . .
H H43 0.188026 0.303556 0.595889 0.090 Uiso calc 1 . .
C C44 0.3088(16) 0.3701(5) 0.6051(9) 0.090(4) Uani d 1 . .
H H44 0.272499 0.385059 0.549715 0.109 Uiso calc 1 . .
C C45 0.4136(13) 0.3978(4) 0.6574(9) 0.069(3) Uani d 1 . .
C C46 0.4674(14) 0.3742(5) 0.7344(9) 0.073(3) Uani d 1 . .
H H46 0.540281 0.391532 0.769118 0.088 Uiso calc 1 . .
C C47 0.4187(12) 0.3247(4) 0.7647(7) 0.062(3) Uani d 1 . .
H H47 0.460799 0.309421 0.818160 0.074 Uiso calc 1 . .
C C48 0.5476(16) 0.4773(5) 0.6831(11) 0.108(5) Uani d 1 . .
H H48A 0.567372 0.510527 0.652120 0.161 Uiso calc 1 . .
H H48B 0.638560 0.458402 0.692543 0.161 Uiso calc 1 . .
H H48C 0.502028 0.484005 0.742990 0.161 Uiso calc 1 . .
C C49 0.5645(12) 0.3178(5) 1.0708(7) 0.068(3) Uani d 1 . .
H H49 0.619881 0.314689 1.130119 0.082 Uiso calc 1 . .
C C50 0.6791(12) 0.3173(5) 0.9939(9) 0.077(3) Uani d 1 . .
H H50A 0.732134 0.284266 0.995645 0.116 Uiso calc 1 . .
H H50B 0.746732 0.346263 1.003245 0.116 Uiso calc 1 . .
H H50C 0.631238 0.321110 0.933674 0.116 Uiso calc 1 . .
C C51 0.4751(13) 0.3688(5) 1.0794(9) 0.071(3) Uani d 1 . .
C C52 0.4375(15) 0.3966(5) 0.9995(9) 0.081(4) Uani d 1 . .
H H52 0.467196 0.384442 0.940517 0.097 Uiso calc 1 . .
C C53 0.3548(15) 0.4430(5) 1.0071(11) 0.098(4) Uani d 1 . .
H H53 0.325218 0.461207 0.953137 0.118 Uiso calc 1 . .
C C55 0.3551(14) 0.4339(6) 1.1724(11) 0.092(4) Uani d 1 . .
H H55 0.327605 0.446187 1.231727 0.111 Uiso calc 1 . .
C C56 0.4335(13) 0.3877(6) 1.1645(9) 0.080(4) Uani d 1 . .
H H56 0.458719 0.368964 1.218778 0.096 Uiso calc 1 . .
C C57 0.4383(10) 0.2452(5) 1.1466(7) 0.062(2) Uani d 1 . .
H H57 0.492908 0.258046 1.197414 0.074 Uiso calc 1 . .
C C58 0.3422(11) 0.2022(4) 1.1687(7) 0.057(3) Uani d 1 . .
C C59 0.3483(14) 0.1851(5) 1.2587(8) 0.079(3) Uani d 1 . .
H H59 0.415497 0.201436 1.299165 0.094 Uiso calc 1 . .
C C60 0.2608(14) 0.1445(5) 1.2953(8) 0.079(4) Uani d 1 . .
H H60 0.264955 0.135815 1.359010 0.095 Uiso calc 1 . .
C C61 0.1697(12) 0.1182(5) 1.2361(9) 0.067(3) Uani d 1 . .
C C62 0.1586(14) 0.1357(6) 1.1431(9) 0.090(4) Uani d 1 . .
H H62 0.092217 0.119069 1.102435 0.108 Uiso calc 1 . .
C C63 0.2427(13) 0.1765(5) 1.1105(8) 0.082(4) Uani d 1 . .
H H63 0.233130 0.187232 1.047992 0.098 Uiso calc 1 . .
C C64 0.0669(15) 0.0636(5) 1.3598(9) 0.093(4) Uani d 1 . .
H H64A -0.004106 0.035613 1.367701 0.139 Uiso calc 1 . .
H H64B 0.035858 0.094382 1.394607 0.139 Uiso calc 1 . .
H H64C 0.161470 0.051983 1.382718 0.139 Uiso calc 1 . .

loop_
_atom_site_aniso_label
_atom_site_aniso_U_11
_atom_site_aniso_U_22
_atom_site_aniso_U_33
_atom_site_aniso_U_12
_atom_site_aniso_U_13
_atom_site_aniso_U_23
Pd1 0.0440(3) 0.0451(3) 0.0377(3) -0.0002(4) 0.0003(3) -0.0001(4)
Br1 0.1098(10) 0.0669(8) 0.1580(16) -0.0210(8) 0.0133(10) -0.0088(9)
Br2 0.1224(11) 0.0931(11) 0.1420(15) -0.0070(10) -0.0413(10) -0.0405(11)
Cl1 0.0490(12) 0.0727(17) 0.0649(17) -0.0041(13) -0.0059(12) -0.0156(14)
Cl2 0.0557(13) 0.0712(17) 0.0616(16) -0.0095(13) -0.0043(12) -0.0152(14)
O1 0.118(6) 0.071(5) 0.088(7) 0.017(5) -0.018(5) 0.017(5)
O2 0.139(7) 0.071(5) 0.070(6) 0.027(6) -0.031(5) 0.003(5)
N1 0.041(3) 0.051(5) 0.049(4) -0.003(3) 0.007(3) -0.006(4)
N2 0.046(4) 0.051(4) 0.031(4) -0.001(3) 0.008(3) 0.002(3)
C1 0.046(5) 0.061(6) 0.043(5) 0.002(5) 0.013(4) -0.007(5)
C2 0.053(5) 0.083(8) 0.069(7) 0.000(6) -0.002(5) -0.009(6)
C3 0.061(6) 0.050(6) 0.051(6) 0.006(5) -0.001(5) -0.008(5)
C4 0.070(7) 0.065(7) 0.053(7) 0.007(6) 0.002(5) -0.006(6)
C5 0.088(8) 0.061(7) 0.070(8) -0.005(6) 0.016(7) 0.010(6)
C6 0.071(7) 0.061(7) 0.084(9) -0.003(6) 0.009(6) 0.000(7)
C7 0.097(9) 0.074(8) 0.073(9) -0.006(7) -0.017(7) -0.011(7)
C8 0.090(8) 0.061(7) 0.066(8) 0.011(7) -0.022(7) 0.007(6)
C9 0.070(6) 0.065(8) 0.041(5) -0.017(6) -0.003(4) -0.006(5)
C10 0.065(6) 0.047(5) 0.042(5) -0.007(5) 0.006(5) 0.003(5)
C11 0.085(7) 0.058(6) 0.035(6) -0.009(6) -0.001(5) 0.002(5)
C12 0.084(8) 0.063(7) 0.066(8) -0.007(6) -0.022(6) 0.018(6)
C13 0.075(7) 0.055(7) 0.077(9) -0.003(6) 0.000(6) 0.015(6)
C14 0.103(9) 0.053(6) 0.058(7) -0.007(7) -0.016(7) 0.007(6)
C15 0.065(6) 0.055(6) 0.042(6) -0.009(5) -0.005(5) -0.008(5)
C16 0.107(10) 0.100(11) 0.123(13) 0.018(9) -0.027(9) 0.031(10)
C17 0.061(6) 0.058(6) 0.055(6) 0.010(5) 0.009(5) 0.019(5)
C18 0.055(6) 0.084(8) 0.082(8) 0.012(6) -0.016(6) -0.011(7)
C19 0.046(5) 0.040(5) 0.062(7) 0.011(4) 0.003(5) 0.005(5)
C20 0.066(7) 0.056(7) 0.084(9) -0.005(6) 0.023(6) 0.001(6)
C21 0.058(7) 0.052(7) 0.134(13) 0.000(6) -0.001(8) 0.000(8)
C22 0.059(6) 0.056(7) 0.094(10) 0.010(6) -0.008(7) -0.021(6)
C23 0.068(6) 0.065(7) 0.058(7) -0.005(6) 0.002(5) -0.008(6)
C24 0.047(5) 0.051(6) 0.063(7) 0.000(5) 0.018(5) -0.003(5)
C25 0.059(5) 0.042(5) 0.060(6) -0.001(5) 0.007(4) 0.002(5)
C26 0.062(5) 0.040(5) 0.046(6) -0.002(5) 0.008(5) -0.001(5)
C27 0.124(9) 0.049(6) 0.038(6) 0.007(7) -0.012(6) -0.005(5)
C28 0.139(11) 0.054(7) 0.048(7) -0.010(7) -0.019(7) 0.000(6)
C29 0.103(9) 0.040(6) 0.068(8) -0.003(6) -0.020(7) 0.011(6)
C30 0.085(8) 0.057(6) 0.059(7) 0.021(6) -0.002(6) 0.002(6)
C31 0.097(8) 0.046(6) 0.045(6) 0.011(6) -0.003(6) 0.002(5)
C32 0.128(12) 0.089(10) 0.137(14) 0.009(10) -0.068(11) 0.021(10)
Pd2 0.0542(3) 0.0495(4) 0.0399(3) -0.0004(4) -0.0015(3) -0.0035(4)
C38 0.085(7) 0.048(5) 0.077(8) -0.022(6) 0.036(6) -0.008(5)
Br3 0.108(5) 0.076(4) 0.099(5) -0.023(3) 0.032(4) -0.033(3)
Br3A 0.099(8) 0.064(3) 0.110(11) -0.016(5) 0.048(7) -0.017(6)
C54 0.098(9) 0.074(7) 0.127(11) -0.005(6) 0.007(8) -0.024(8)
Br4 0.137(3) 0.109(3) 0.156(6) 0.035(3) 0.044(4) 0.000(4)
Br4A 0.138(6) 0.094(7) 0.163(14) -0.006(6) 0.055(8) -0.052(8)
Cl3 0.0710(16) 0.086(2) 0.083(2) 0.0181(16) -0.0006(15) -0.0281(18)
Cl4 0.0606(14) 0.0630(15) 0.0529(15) 0.0079(13) -0.0024(12) -0.0008(13)
O3 0.117(7) 0.064(5) 0.098(7) -0.010(5) 0.005(5) 0.028(5)
O4 0.094(6) 0.091(6) 0.073(6) -0.019(5) 0.008(5) 0.012(5)
N3 0.057(4) 0.046(4) 0.046(5) 0.001(4) -0.006(4) -0.004(4)
N4 0.055(4) 0.063(5) 0.054(5) -0.010(4) -0.010(4) -0.007(4)
C33 0.067(6) 0.055(6) 0.040(5) -0.005(5) 0.001(5) 0.002(5)
C34 0.098(9) 0.079(8) 0.092(10) -0.032(8) 0.034(8) -0.032(8)
C35 0.069(6) 0.042(5) 0.060(7) -0.014(5) -0.009(5) 0.000(5)
C36 0.085(8) 0.053(6) 0.093(10) -0.001(7) -0.018(7) -0.009(7)
C37 0.060(7) 0.052(7) 0.137(13) -0.007(6) 0.012(8) -0.012(8)
C39 0.103(9) 0.059(7) 0.054(7) -0.016(7) -0.005(6) 0.003(6)
C40 0.072(7) 0.062(6) 0.043(6) 0.003(6) -0.014(5) 0.004(5)
C41 0.054(4) 0.049(5) 0.047(5) 0.006(6) -0.009(4) -0.004(6)
C42 0.062(6) 0.047(5) 0.044(6) 0.011(5) 0.000(5) 0.005(5)
C43 0.100(9) 0.075(8) 0.050(7) -0.003(7) -0.005(6) 0.011(6)
C44 0.129(11) 0.074(8) 0.068(8) -0.011(8) -0.030(8) 0.038(7)
C45 0.078(7) 0.050(6) 0.079(9) 0.003(6) 0.010(6) 0.015(6)
C46 0.094(8) 0.058(7) 0.068(8) -0.016(6) 0.006(7) 0.000(6)
C47 0.080(7) 0.057(6) 0.048(6) -0.007(6) -0.006(5) 0.005(5)
C48 0.127(11) 0.054(7) 0.142(14) -0.014(8) 0.026(10) 0.001(9)
C49 0.075(7) 0.080(8) 0.049(6) -0.028(6) -0.006(6) -0.002(6)
C50 0.065(6) 0.074(8) 0.093(9) -0.013(6) -0.012(6) -0.006(7)
C51 0.078(7) 0.065(7) 0.071(9) -0.021(6) 0.003(7) -0.021(7)
C52 0.125(10) 0.067(7) 0.052(7) 0.000(8) 0.005(7) -0.017(6)
C53 0.111(10) 0.074(9) 0.109(12) -0.007(8) -0.015(9) -0.038(9)
C55 0.077(8) 0.096(11) 0.104(12) -0.032(8) 0.040(8) -0.030(10)
C56 0.076(8) 0.098(10) 0.065(8) -0.032(8) 0.001(6) -0.014(8)
C57 0.070(6) 0.068(6) 0.047(5) 0.007(7) -0.016(5) -0.010(7)
C58 0.057(5) 0.063(6) 0.052(6) -0.001(5) -0.008(5) 0.002(5)
C59 0.104(9) 0.080(8) 0.052(7) -0.017(8) -0.018(7) 0.009(7)
C60 0.117(10) 0.079(8) 0.040(6) -0.010(8) -0.006(7) 0.016(6)
C61 0.065(7) 0.071(7) 0.066(8) 0.003(6) -0.006(6) 0.003(6)
C62 0.090(9) 0.122(12) 0.057(8) -0.031(9) -0.009(7) -0.010(8)
C63 0.098(9) 0.104(10) 0.044(6) -0.032(8) -0.008(6) -0.002(7)
C64 0.114(10) 0.084(9) 0.080(9) -0.001(8) -0.006(8) 0.018(8)

loop_
_atom_type_symbol
_atom_type_description
_atom_type_scat_dispersion_real
_atom_type_scat_dispersion_imag
_atom_type_scat_source
C C 0.0033 0.0016 'International Tables Vol C Tables 4.2.6.8 and 6.1.1.4'
H H 0.0000 0.0000 'International Tables Vol C Tables 4.2.6.8 and 6.1.1.4'
Br Br -0.2901 2.4595 'International Tables Vol C Tables 4.2.6.8 and 6.1.1.4'
Cl Cl 0.1484 0.1585 'International Tables Vol C Tables 4.2.6.8 and 6.1.1.4'
N N 0.0061 0.0033 'International Tables Vol C Tables 4.2.6.8 and 6.1.1.4'
O O 0.0106 0.0060 'International Tables Vol C Tables 4.2.6.8 and 6.1.1.4'
Pd Pd -0.9988 1.0072 'International Tables Vol C Tables 4.2.6.8 and 6.1.1.4'

loop_
_exptl_crystal_face_index_h
_exptl_crystal_face_index_k
_exptl_crystal_face_index_l
_exptl_crystal_face_perp_dist
11 -4 10 0.2027
-1 4 20 0.0820
0 -4 -20 0.0542
0 -35 2 0.0601
1 -8 19 0.0768
0 35 4 0.0399
0 29 -12 0.0537
-11 4 -11 0.2258
-9 -19 -9 0.2044
2 -31 -9 0.0644

loop_
_geom_angle_atom_site_label_1
_geom_angle_atom_site_label_2
_geom_angle_atom_site_label_3
_geom_angle_site_symmetry_1
_geom_angle_site_symmetry_3
_geom_angle
_geom_angle_publ_flag
Cl2 Pd1 Cl1 . . 176.95(10) ?
N1 Pd1 Cl1 . . 92.88(19) ?
N1 Pd1 Cl2 . . 89.5(2) ?
N2 Pd1 Cl1 . . 87.7(2) ?
N2 Pd1 Cl2 . . 89.8(2) ?
N2 Pd1 N1 . . 176.5(3) ?
C13 O1 C16 . . 117.6(11) ?
C29 O2 C32 . . 117.2(10) ?
C1 N1 Pd1 . . 121.7(6) ?
C9 N1 Pd1 . . 121.6(7) ?
C9 N1 C1 . . 116.1(8) ?
C17 N2 Pd1 . . 114.9(6) ?
C25 N2 Pd1 . . 128.6(6) ?
C25 N2 C17 . . 116.4(8) ?
N1 C1 H1 . . 106.9 ?
N1 C1 C2 . . 109.8(8) ?
N1 C1 C3 . . 111.6(7) ?
C2 C1 H1 . . 106.9 ?
C3 C1 H1 . . 106.9 ?
C3 C1 C2 . . 114.5(9) ?
C1 C2 H2A . . 109.5 ?
C1 C2 H2B . . 109.5 ?
C1 C2 H2C . . 109.5 ?
H2A C2 H2B . . 109.5 ?
H2A C2 H2C . . 109.5 ?
H2B C2 H2C . . 109.5 ?
C4 C3 C1 . . 124.8(9) ?
C4 C3 C8 . . 117.8(10) ?
C8 C3 C1 . . 117.3(10) ?
C3 C4 H4 . . 118.4 ?
C3 C4 C5 . . 123.1(11) ?
C5 C4 H4 . . 118.4 ?
C4 C5 H5 . . 121.0 ?
C6 C5 C4 . . 117.9(11) ?
C6 C5 H5 . . 121.0 ?
C5 C6 Br1 . . 120.3(10) ?
C7 C6 Br1 . . 117.8(10) ?
C7 C6 C5 . . 121.9(11) ?
C6 C7 H7 . . 120.8 ?
C6 C7 C8 . . 118.4(11) ?
C8 C7 H7 . . 120.8 ?
C3 C8 C7 . . 120.7(11) ?
C3 C8 H8 . . 119.6 ?
C7 C8 H8 . . 119.6 ?
N1 C9 H9 . . 115.8 ?
N1 C9 C10 . . 128.4(9) ?
C10 C9 H9 . . 115.8 ?
C11 C10 C9 . . 116.9(9) ?
C15 C10 C9 . . 125.3(9) ?
C15 C10 C11 . . 117.7(9) ?
C10 C11 H11 . . 119.5 ?
C12 C11 C10 . . 120.9(10) ?
C12 C11 H11 . . 119.5 ?
C11 C12 H12 . . 120.3 ?
C11 C12 C13 . . 119.5(10) ?
C13 C12 H12 . . 120.3 ?
O1 C13 C12 . . 124.7(11) ?
O1 C13 C14 . . 114.7(11) ?
C12 C13 C14 . . 120.6(11) ?
C13 C14 H14 . . 120.7 ?
C15 C14 C13 . . 118.6(11) ?
C15 C14 H14 . . 120.7 ?
C10 C15 H15 . . 118.7 ?
C14 C15 C10 . . 122.6(9) ?
C14 C15 H15 . . 118.7 ?
O1 C16 H16A . . 109.5 ?
O1 C16 H16B . . 109.5 ?
O1 C16 H16C . . 109.5 ?
H16A C16 H16B . . 109.5 ?
H16A C16 H16C . . 109.5 ?
H16B C16 H16C . . 109.5 ?
N2 C17 H17 . . 106.2 ?
C18 C17 N2 . . 109.7(8) ?
C18 C17 H17 . . 106.2 ?
C19 C17 N2 . . 112.4(7) ?
C19 C17 H17 . . 106.2 ?
C19 C17 C18 . . 115.4(9) ?
C17 C18 H18A . . 109.5 ?
C17 C18 H18B . . 109.5 ?
C17 C18 H18C . . 109.5 ?
H18A C18 H18B . . 109.5 ?
H18A C18 H18C . . 109.5 ?
H18B C18 H18C . . 109.5 ?
C20 C19 C17 . . 119.1(10) ?
C24 C19 C17 . . 123.8(9) ?
C24 C19 C20 . . 117.0(10) ?
C19 C20 H20 . . 118.7 ?
C21 C20 C19 . . 122.6(12) ?
C21 C20 H20 . . 118.7 ?
C20 C21 H21 . . 121.1 ?
C20 C21 C22 . . 117.8(11) ?
C22 C21 H21 . . 121.1 ?
C21 C22 Br2 . . 118.2(9) ?
C23 C22 Br2 . . 120.8(10) ?
C23 C22 C21 . . 121.0(11) ?
C22 C23 H23 . . 119.9 ?
C22 C23 C24 . . 120.2(11) ?
C24 C23 H23 . . 119.9 ?
C19 C24 C23 . . 121.4(10) ?
C19 C24 H24 . . 119.3 ?
C23 C24 H24 . . 119.3 ?
N2 C25 H25 . . 116.1 ?
N2 C25 C26 . . 127.8(9) ?
C26 C25 H25 . . 116.1 ?
C27 C26 C25 . . 116.4(9) ?
C31 C26 C25 . . 125.2(9) ?
C31 C26 C27 . . 118.4(9) ?
C26 C27 H27 . . 118.8 ?
C28 C27 C26 . . 122.3(10) ?
C28 C27 H27 . . 118.8 ?
C27 C28 H28 . . 120.5 ?
C27 C28 C29 . . 119.1(10) ?
C29 C28 H28 . . 120.5 ?
O2 C29 C28 . . 125.7(11) ?
O2 C29 C30 . . 115.7(11) ?
C28 C29 C30 . . 118.6(10) ?
C29 C30 H30 . . 119.0 ?
C31 C30 C29 . . 122.0(10) ?
C31 C30 H30 . . 119.0 ?
C26 C31 H31 . . 120.2 ?
C30 C31 C26 . . 119.6(9) ?
C30 C31 H31 . . 120.2 ?
O2 C32 H32A . . 109.5 ?
O2 C32 H32B . . 109.5 ?
O2 C32 H32C . . 109.5 ?
H32A C32 H32B . . 109.5 ?
H32A C32 H32C . . 109.5 ?
H32B C32 H32C . . 109.5 ?
Cl3 Pd2 Cl4 . . 176.77(10) ?
N3 Pd2 Cl3 . . 89.4(2) ?
N3 Pd2 Cl4 . . 87.4(2) ?
N3 Pd2 N4 . . 175.2(3) ?
N4 Pd2 Cl3 . . 90.6(2) ?
N4 Pd2 Cl4 . . 92.6(2) ?
C37 C38 Br3 . . 124.4(13) ?
C37 C38 Br3A . . 109.4(19) ?
C39 C38 Br3 . . 114.9(13) ?
C39 C38 Br3A . . 129.9(19) ?
C39 C38 C37 . . 120.7(11) ?
C53 C54 Br4 . . 113.8(15) ?
C53 C54 Br4A . . 131(2) ?
C55 C54 Br4 . . 126.4(15) ?
C55 C54 Br4A . . 109(2) ?
C55 C54 C53 . . 119.8(14) ?
C45 O3 C48 . . 118.0(10) ?
C61 O4 C64 . . 118.4(10) ?
C33 N3 Pd2 . . 111.3(6) ?
C41 N3 Pd2 . . 129.9(7) ?
C41 N3 C33 . . 118.6(8) ?
C49 N4 Pd2 . . 118.4(6) ?
C57 N4 Pd2 . . 124.6(7) ?
C57 N4 C49 . . 117.0(8) ?
N3 C33 H33 . . 105.3 ?
N3 C33 C34 . . 110.1(9) ?
N3 C33 C35 . . 115.3(8) ?
C34 C33 H33 . . 105.3 ?
C35 C33 H33 . . 105.3 ?
C35 C33 C34 . . 114.6(9) ?
C33 C34 H34A . . 109.5 ?
C33 C34 H34B . . 109.5 ?
C33 C34 H34C . . 109.5 ?
H34A C34 H34B . . 109.5 ?
H34A C34 H34C . . 109.5 ?
H34B C34 H34C . . 109.5 ?
C36 C35 C33 . . 120.1(10) ?
C36 C35 C40 . . 118.7(11) ?
C40 C35 C33 . . 121.3(10) ?
C35 C36 H36 . . 119.3 ?
C37 C36 C35 . . 121.4(12) ?
C37 C36 H36 . . 119.3 ?
C38 C37 C36 . . 119.6(12) ?
C38 C37 H37 . . 120.2 ?
C36 C37 H37 . . 120.2 ?
C38 C39 H39 . . 120.4 ?
C38 C39 C40 . . 119.2(11) ?
C40 C39 H39 . . 120.4 ?
C35 C40 C39 . . 120.3(10) ?
C35 C40 H40 . . 119.9 ?
C39 C40 H40 . . 119.9 ?
N3 C41 H41 . . 116.6 ?
N3 C41 C42 . . 126.7(9) ?
C42 C41 H41 . . 116.6 ?
C43 C42 C41 . . 118.6(9) ?
C47 C42 C41 . . 124.6(9) ?
C47 C42 C43 . . 116.7(10) ?
C42 C43 H43 . . 119.7 ?
C44 C43 C42 . . 120.5(12) ?
C44 C43 H43 . . 119.7 ?
C43 C44 H44 . . 119.1 ?
C43 C44 C45 . . 121.9(11) ?
C45 C44 H44 . . 119.1 ?
O3 C45 C44 . . 117.0(11) ?
C46 C45 O3 . . 125.6(12) ?
C46 C45 C44 . . 117.4(11) ?
C45 C46 H46 . . 118.8 ?
C45 C46 C47 . . 122.5(12) ?
C47 C46 H46 . . 118.8 ?
C42 C47 C46 . . 120.8(10) ?
C42 C47 H47 . . 119.6 ?
C46 C47 H47 . . 119.6 ?
O3 C48 H48A . . 109.5 ?
O3 C48 H48B . . 109.5 ?
O3 C48 H48C . . 109.5 ?
H48A C48 H48B . . 109.5 ?
H48A C48 H48C . . 109.5 ?
H48B C48 H48C . . 109.5 ?
N4 C49 H49 . . 105.6 ?
C50 C49 N4 . . 112.9(9) ?
C50 C49 H49 . . 105.6 ?
C50 C49 C51 . . 115.6(10) ?
C51 C49 N4 . . 110.5(8) ?
C51 C49 H49 . . 105.6 ?
C49 C50 H50A . . 109.5 ?
C49 C50 H50B . . 109.5 ?
C49 C50 H50C . . 109.5 ?
H50A C50 H50B . . 109.5 ?
H50A C50 H50C . . 109.5 ?
H50B C50 H50C . . 109.5 ?
C52 C51 C49 . . 119.5(11) ?
C56 C51 C49 . . 121.3(13) ?
C56 C51 C52 . . 119.2(13) ?
C51 C52 H52 . . 120.2 ?
C51 C52 C53 . . 119.7(13) ?
C53 C52 H52 . . 120.2 ?
C54 C53 C52 . . 119.6(15) ?
C54 C53 H53 . . 120.2 ?
C52 C53 H53 . . 120.2 ?
C54 C55 H55 . . 119.8 ?
C54 C55 C56 . . 120.3(15) ?
C56 C55 H55 . . 119.8 ?
C51 C56 C55 . . 121.3(14) ?
C51 C56 H56 . . 119.3 ?
C55 C56 H56 . . 119.3 ?
N4 C57 H57 . . 114.6 ?
N4 C57 C58 . . 130.9(9) ?
C58 C57 H57 . . 114.6 ?
C59 C58 C57 . . 115.3(9) ?
C59 C58 C63 . . 116.2(11) ?
C63 C58 C57 . . 128.5(10) ?
C58 C59 H59 . . 117.8 ?
C58 C59 C60 . . 124.4(11) ?
C60 C59 H59 . . 117.8 ?
C59 C60 H60 . . 120.8 ?
C61 C60 C59 . . 118.4(11) ?
C61 C60 H60 . . 120.8 ?
O4 C61 C62 . . 116.5(11) ?
C60 C61 O4 . . 124.9(11) ?
C60 C61 C62 . . 118.5(12) ?
C61 C62 H62 . . 119.3 ?
C63 C62 C61 . . 121.4(11) ?
C63 C62 H62 . . 119.3 ?
C58 C63 H63 . . 119.5 ?
C62 C63 C58 . . 121.0(11) ?
C62 C63 H63 . . 119.5 ?
O4 C64 H64A . . 109.5 ?
O4 C64 H64B . . 109.5 ?
O4 C64 H64C . . 109.5 ?
H64A C64 H64B . . 109.5 ?
H64A C64 H64C . . 109.5 ?
H64B C64 H64C . . 109.5 ?

loop_
_geom_bond_atom_site_label_1
_geom_bond_atom_site_label_2
_geom_bond_site_symmetry_2
_geom_bond_distance
_geom_bond_publ_flag
Pd1 Cl1 . 2.313(2) ?
Pd1 Cl2 . 2.305(2) ?
Pd1 N1 . 2.040(7) ?
Pd1 N2 . 2.013(7) ?
Br1 C6 . 1.902(12) ?
Br2 C22 . 1.900(11) ?
O1 C13 . 1.376(13) ?
O1 C16 . 1.403(14) ?
O2 C29 . 1.365(13) ?
O2 C32 . 1.405(14) ?
N1 C1 . 1.477(11) ?
N1 C9 . 1.301(11) ?
N2 C17 . 1.521(11) ?
N2 C25 . 1.276(11) ?
C1 H1 . 0.9800 ?
C1 C2 . 1.531(12) ?
C1 C3 . 1.519(13) ?
C2 H2A . 0.9600 ?
C2 H2B . 0.9600 ?
C2 H2C . 0.9600 ?
C3 C4 . 1.355(14) ?
C3 C8 . 1.380(14) ?
C4 H4 . 0.9300 ?
C4 C5 . 1.377(15) ?
C5 H5 . 0.9300 ?
C5 C6 . 1.367(16) ?
C6 C7 . 1.360(16) ?
C7 H7 . 0.9300 ?
C7 C8 . 1.406(16) ?
C8 H8 . 0.9300 ?
C9 H9 . 0.9300 ?
C9 C10 . 1.445(13) ?
C10 C11 . 1.419(13) ?
C10 C15 . 1.376(13) ?
C11 H11 . 0.9300 ?
C11 C12 . 1.364(14) ?
C12 H12 . 0.9300 ?
C12 C13 . 1.383(16) ?
C13 C14 . 1.408(15) ?
C14 H14 . 0.9300 ?
C14 C15 . 1.355(14) ?
C15 H15 . 0.9300 ?
C16 H16A . 0.9600 ?
C16 H16B . 0.9600 ?
C16 H16C . 0.9600 ?
C17 H17 . 0.9800 ?
C17 C18 . 1.508(13) ?
C17 C19 . 1.502(14) ?
C18 H18A . 0.9600 ?
C18 H18B . 0.9600 ?
C18 H18C . 0.9600 ?
C19 C20 . 1.396(14) ?
C19 C24 . 1.372(13) ?
C20 H20 . 0.9300 ?
C20 C21 . 1.363(17) ?
C21 H21 . 0.9300 ?
C21 C22 . 1.398(17) ?
C22 C23 . 1.343(15) ?
C23 H23 . 0.9300 ?
C23 C24 . 1.377(14) ?
C24 H24 . 0.9300 ?
C25 H25 . 0.9300 ?
C25 C26 . 1.473(13) ?
C26 C27 . 1.376(13) ?
C26 C31 . 1.374(13) ?
C27 H27 . 0.9300 ?
C27 C28 . 1.359(15) ?
C28 H28 . 0.9300 ?
C28 C29 . 1.378(16) ?
C29 C30 . 1.380(15) ?
C30 H30 . 0.9300 ?
C30 C31 . 1.356(13) ?
C31 H31 . 0.9300 ?
C32 H32A . 0.9600 ?
C32 H32B . 0.9600 ?
C32 H32C . 0.9600 ?
Pd2 Cl3 . 2.297(3) ?
Pd2 Cl4 . 2.321(3) ?
Pd2 N3 . 2.034(7) ?
Pd2 N4 . 2.040(8) ?
C38 Br3 . 1.921(17) ?
C38 Br3A . 1.88(3) ?
C38 C37 . 1.367(17) ?
C38 C39 . 1.364(16) ?
C54 Br4 . 1.929(17) ?
C54 Br4A . 1.83(2) ?
C54 C53 . 1.37(2) ?
C54 C55 . 1.35(2) ?
O3 C45 . 1.342(13) ?
O3 C48 . 1.417(15) ?
O4 C61 . 1.380(14) ?
O4 C64 . 1.431(14) ?
N3 C33 . 1.498(12) ?
N3 C41 . 1.271(11) ?
N4 C49 . 1.526(12) ?
N4 C57 . 1.294(12) ?
C33 H33 . 0.9800 ?
C33 C34 . 1.527(14) ?
C33 C35 . 1.510(14) ?
C34 H34A . 0.9600 ?
C34 H34B . 0.9600 ?
C34 H34C . 0.9600 ?
C35 C36 . 1.370(15) ?
C35 C40 . 1.376(13) ?
C36 H36 . 0.9300 ?
C36 C37 . 1.369(16) ?
C37 H37 . 0.9300 ?
C39 H39 . 0.9300 ?
C39 C40 . 1.399(15) ?
C40 H40 . 0.9300 ?
C41 H41 . 0.9300 ?
C41 C42 . 1.434(14) ?
C42 C43 . 1.399(13) ?
C42 C47 . 1.385(13) ?
C43 H43 . 0.9300 ?
C43 C44 . 1.370(16) ?
C44 H44 . 0.9300 ?
C44 C45 . 1.389(17) ?
C45 C46 . 1.333(16) ?
C46 H46 . 0.9300 ?
C46 C47 . 1.388(15) ?
C47 H47 . 0.9300 ?
C48 H48A . 0.9600 ?
C48 H48B . 0.9600 ?
C48 H48C . 0.9600 ?
C49 H49 . 0.9800 ?
C49 C50 . 1.507(15) ?
C49 C51 . 1.520(16) ?
C50 H50A . 0.9600 ?
C50 H50B . 0.9600 ?
C50 H50C . 0.9600 ?
C51 C52 . 1.374(16) ?
C51 C56 . 1.352(16) ?
C52 H52 . 0.9300 ?
C52 C53 . 1.390(17) ?
C53 H53 . 0.9300 ?
C55 H55 . 0.9300 ?
C55 C56 . 1.364(18) ?
C56 H56 . 0.9300 ?
C57 H57 . 0.9300 ?
C57 C58 . 1.424(15) ?
C58 C59 . 1.348(14) ?
C58 C63 . 1.380(14) ?
C59 H59 . 0.9300 ?
C59 C60 . 1.392(16) ?
C60 H60 . 0.9300 ?
C60 C61 . 1.348(15) ?
C61 C62 . 1.392(16) ?
C62 H62 . 0.9300 ?
C62 C63 . 1.359(16) ?
C63 H63 . 0.9300 ?
C64 H64A . 0.9600 ?
C64 H64B . 0.9600 ?
C64 H64C . 0.9600 ?

loop_
_geom_hbond_atom_site_label_D
_geom_hbond_atom_site_label_H
_geom_hbond_atom_site_label_A
_geom_hbond_site_symmetry_A
_geom_hbond_distance_DH
_geom_hbond_distance_HA
_geom_hbond_distance_DA
_geom_hbond_angle_DHA
_geom_hbond_publ_flag
C2 H2C Cl1 1_554 0.96 2.844 3.354 114.25 yes
C7 H7 Br4 1_554 0.93 2.608 3.269 128.55 yes
C9 H9 Cl4 2_656 0.93 2.958 3.883 173.18 yes
C18 H18 Cl2 1_565 0.96 2.922 3.679 136.58 yes
C21 H21 Br3 1_565 0.93 3.007 3.646 127.21 yes
C28 H28 Cl4 2_657 0.93 2.792 3.544 138.62 yes
C32 H32B Br2 2_647 0.96 2.979 3.811 145.84 yes
C32 H32C Br4 2_647 0.96 2.791 3.607 143.34 yes
C34 H34A Cl3 2_647 0.96 2.94 3.709 137.99 yes
C48 H48A Br3 2_656 0.96 3.035 3.483 110.05 yes
C48 H48 O2 2_647 0.96 2.625 3.426 141.16 yes
C50 H50A Cl4 2_647 0.96 2.901 3.376 111.69 yes
C64 H64A O1 1_546 0.96 2.571 3.284 131.22 yes

loop_
_geom_torsion_atom_site_label_1
_geom_torsion_atom_site_label_2
_geom_torsion_atom_site_label_3
_geom_torsion_atom_site_label_4
_geom_torsion_site_symmetry_1
_geom_torsion_site_symmetry_2
_geom_torsion_site_symmetry_3
_geom_torsion_site_symmetry_4
_geom_torsion
_geom_torsion_publ_flag
Pd1 N1 C1 C2 . . . . -62.3(9) ?
Pd1 N1 C1 C3 . . . . 65.7(9) ?
Pd1 N1 C9 C10 . . . . 13.6(13) ?
Pd1 N2 C17 C18 . . . . 107.5(8) ?
Pd1 N2 C17 C19 . . . . -122.7(7) ?
Pd1 N2 C25 C26 . . . . -4.5(14) ?
Br1 C6 C7 C8 . . . . -178.6(9) ?
Br2 C22 C23 C24 . . . . -179.3(8) ?
O1 C13 C14 C15 . . . . -179.6(10) ?
O2 C29 C30 C31 . . . . -175.3(11) ?
N1 C1 C3 C4 . . . . -110.2(11) ?
N1 C1 C3 C8 . . . . 72.4(11) ?
N1 C9 C10 C11 . . . . -154.2(9) ?
N1 C9 C10 C15 . . . . 29.4(16) ?
N2 C17 C19 C20 . . . . 83.5(11) ?
N2 C17 C19 C24 . . . . -93.4(10) ?
N2 C25 C26 C27 . . . . 156.6(10) ?
N2 C25 C26 C31 . . . . -23.0(16) ?
C1 N1 C9 C10 . . . . -175.5(8) ?
C1 C3 C4 C5 . . . . -178.6(10) ?
C1 C3 C8 C7 . . . . 177.9(10) ?
C2 C1 C3 C4 . . . . 15.2(14) ?
C2 C1 C3 C8 . . . . -162.2(9) ?
C3 C4 C5 C6 . . . . 2.0(17) ?
C4 C3 C8 C7 . . . . 0.3(17) ?
C4 C5 C6 Br1 . . . . 177.8(8) ?
C4 C5 C6 C7 . . . . -1.9(18) ?
C5 C6 C7 C8 . . . . 1.1(19) ?
C6 C7 C8 C3 . . . . -0.3(19) ?
C8 C3 C4 C5 . . . . -1.2(17) ?
C9 N1 C1 C2 . . . . 126.8(9) ?
C9 N1 C1 C3 . . . . -105.2(9) ?
C9 C10 C11 C12 . . . . -178.2(9) ?
C9 C10 C15 C14 . . . . 178.5(10) ?
C10 C11 C12 C13 . . . . 0.4(16) ?
C11 C10 C15 C14 . . . . 2.1(16) ?
C11 C12 C13 O1 . . . . -180.0(10) ?
C11 C12 C13 C14 . . . . 0.4(18) ?
C12 C13 C14 C15 . . . . 0.0(18) ?
C13 C14 C15 C10 . . . . -1.3(17) ?
C15 C10 C11 C12 . . . . -1.6(15) ?
C16 O1 C13 C12 . . . . 0.6(17) ?
C16 O1 C13 C14 . . . . -179.8(11) ?
C17 N2 C25 C26 . . . . -179.9(8) ?
C17 C19 C20 C21 . . . . -179.5(10) ?
C17 C19 C24 C23 . . . . 178.3(9) ?
C18 C17 C19 C20 . . . . -149.7(9) ?
C18 C17 C19 C24 . . . . 33.5(13) ?
C19 C20 C21 C22 . . . . 2.1(17) ?
C20 C19 C24 C23 . . . . 1.4(14) ?
C20 C21 C22 Br2 . . . . 178.3(8) ?
C20 C21 C22 C23 . . . . -0.8(17) ?
C21 C22 C23 C24 . . . . -0.2(17) ?
C22 C23 C24 C19 . . . . -0.2(16) ?
C24 C19 C20 C21 . . . . -2.5(15) ?
C25 N2 C17 C18 . . . . -76.5(11) ?
C25 N2 C17 C19 . . . . 53.3(11) ?
C25 C26 C27 C28 . . . . -177.3(11) ?
C25 C26 C31 C30 . . . . 178.5(10) ?
C26 C27 C28 C29 . . . . -1.1(19) ?
C27 C26 C31 C30 . . . . -1.1(16) ?
C27 C28 C29 O2 . . . . 176.3(11) ?
C27 C28 C29 C30 . . . . -1.4(19) ?
C28 C29 C30 C31 . . . . 2.6(19) ?
C29 C30 C31 C26 . . . . -1.3(18) ?
C31 C26 C27 C28 . . . . 2.3(17) ?
C32 O2 C29 C28 . . . . -22.3(19) ?
C32 O2 C29 C30 . . . . 155.4(12) ?
Pd2 N3 C33 C34 . . . . 102.2(8) ?
Pd2 N3 C33 C35 . . . . -126.2(7) ?
Pd2 N3 C41 C42 . . . . 3.9(15) ?
Pd2 N4 C49 C50 . . . . -48.5(11) ?
Pd2 N4 C49 C51 . . . . 82.8(10) ?
Pd2 N4 C57 C58 . . . . -3.2(16) ?
C38 C39 C40 C35 . . . . -1.0(17) ?
Br3 C38 C37 C36 . . . . -180.0(10) ?
Br3 C38 C39 C40 . . . . 179.0(9) ?
Br3A C38 C37 C36 . . . . -178.0(12) ?
Br3A C38 C39 C40 . . . . 176.4(12) ?
C54 C55 C56 C51 . . . . 0.0(19) ?
Br4 C54 C53 C52 . . . . 178.4(11) ?
Br4 C54 C55 C56 . . . . -179.9(10) ?
Br4A C54 C53 C52 . . . . -176.1(14) ?
Br4A C54 C55 C56 . . . . 176.1(11) ?
O3 C45 C46 C47 . . . . 177.1(11) ?
O4 C61 C62 C63 . . . . 179.4(12) ?
N3 C33 C35 C36 . . . . 87.7(12) ?
N3 C33 C35 C40 . . . . -91.4(12) ?
N3 C41 C42 C43 . . . . -169.2(10) ?
N3 C41 C42 C47 . . . . 15.9(16) ?
N4 C49 C51 C52 . . . . -94.2(12) ?
N4 C49 C51 C56 . . . . 86.8(12) ?
N4 C57 C58 C59 . . . . 177.6(12) ?
N4 C57 C58 C63 . . . . -3(2) ?
C33 N3 C41 C42 . . . . 178.8(9) ?
C33 C35 C36 C37 . . . . 176.0(11) ?
C33 C35 C40 C39 . . . . -177.0(10) ?
C34 C33 C35 C36 . . . . -142.9(11) ?
C34 C33 C35 C40 . . . . 38.0(15) ?
C35 C36 C37 C38 . . . . 3.1(19) ?
C36 C35 C40 C39 . . . . 3.8(17) ?
C37 C38 C39 C40 . . . . -0.7(17) ?
C39 C38 C37 C36 . . . . -0.3(18) ?
C40 C35 C36 C37 . . . . -4.9(18) ?
C41 N3 C33 C34 . . . . -73.5(11) ?
C41 N3 C33 C35 . . . . 58.0(12) ?
C41 C42 C43 C44 . . . . -179.7(11) ?
C41 C42 C47 C46 . . . . 179.7(10) ?
C42 C43 C44 C45 . . . . 1(2) ?
C43 C42 C47 C46 . . . . 4.6(16) ?
C43 C44 C45 O3 . . . . -176.9(13) ?
C43 C44 C45 C46 . . . . 3(2) ?
C44 C45 C46 C47 . . . . -2(2) ?
C45 C46 C47 C42 . . . . -1.4(19) ?
C47 C42 C43 C44 . . . . -4.3(18) ?
C48 O3 C45 C44 . . . . 174.3(11) ?
C48 O3 C45 C46 . . . . -5.1(19) ?
C49 N4 C57 C58 . . . . 174.9(10) ?
C49 C51 C52 C53 . . . . 179.5(11) ?
C49 C51 C56 C55 . . . . 179.0(10) ?
C50 C49 C51 C52 . . . . 35.7(15) ?
C50 C49 C51 C56 . . . . -143.4(11) ?
C51 C52 C53 C54 . . . . 3(2) ?
C52 C51 C56 C55 . . . . -0.1(17) ?
C53 C54 C55 C56 . . . . 1(2) ?
C55 C54 C53 C52 . . . . -3(2) ?
C56 C51 C52 C53 . . . . -1.4(18) ?
C57 N4 C49 C50 . . . . 133.4(10) ?
C57 N4 C49 C51 . . . . -95.4(11) ?
C57 C58 C59 C60 . . . . 178.2(11) ?
C57 C58 C63 C62 . . . . 180.0(12) ?
C58 C59 C60 C61 . . . . 4(2) ?
C59 C58 C63 C62 . . . . -1.1(19) ?
C59 C60 C61 O4 . . . . 179.2(11) ?
C59 C60 C61 C62 . . . . -5.2(19) ?
C60 C61 C62 C63 . . . . 3(2) ?
C61 C62 C63 C58 . . . . 0(2) ?
C63 C58 C59 C60 . . . . -0.9(19) ?
C64 O4 C61 C60 . . . . 6.2(17) ?
C64 O4 C61 C62 . . . . -169.4(12) ?
